data_2015377
loop_
_publ_author_name
'Li, Li'
'Zhu, Miao-Li'
'Lu, Li-Ping'

_publ_section_title
;(Glycylglycinato-\k^3^<i>O</i>,<i>N</i>,<i>N</i>')(2-methyl-1<i>H</i>-benzimidazole-\k<i>N</i>^3^)copper(II)
 trihydrate
;
_journal_coeditor_code OB3003
_journal_issue 6
_journal_name_full 'Acta Crystallographica Section C'
_journal_page_first m227
_journal_page_last m228
_journal_paper_doi 10.1107/S0108270106014132
_journal_volume 62
_journal_year 2006
_chemical_formula_iupac '[Cu (C4 H6 N2 O3) (C8 H8 N2)] , 3H2 O'
_chemical_formula_moiety 'C12 H14 Cu N4 O3 , 3H2 O'
_chemical_formula_sum 'C12 H20 Cu N4 O6'
_chemical_formula_weight 379.86
_chemical_name_systematic
;
(Glycylglycinato-\k^3^O,N,N')(2-methyl-1H-benzimidazole-\kN^3^)copper(II)
trihydrate
;
_space_group_IT_number 14
_symmetry_cell_setting monoclinic
_symmetry_space_group_name_Hall '-P 2ybc'
_symmetry_space_group_name_H-M 'P 1 21/c 1'
_atom_sites_solution_hydrogens 'water H atoms from \DF, others placed geometrically'
_atom_sites_solution_primary direct
_atom_sites_solution_secondary difmap
_audit_creation_method SHELXL97
_cell_angle_alpha 90.00
_cell_angle_beta 126.182(18)
_cell_angle_gamma 90.00
_cell_formula_units_Z 4
_cell_length_a 13.094(5)
_cell_length_b 7.840(3)
_cell_length_c 18.854(5)
_cell_measurement_reflns_used 2224
_cell_measurement_temperature 298(2)
_cell_measurement_theta_max 26.37
_cell_measurement_theta_min 2.19
_cell_volume 1562.2(10)
_computing_cell_refinement 'SAINT (Bruker, 2000)'
_computing_data_collection 'SMART (Bruker, 2000)'
_computing_data_reduction SAINT
_computing_molecular_graphics 'SHELXTL/PC (Sheldrick, 1999)'
_computing_publication_material SHELXTL/PC
_computing_structure_refinement 'SHELXL97 (Sheldrick, 1997)'
_computing_structure_solution 'SHELXS97 (Sheldrick, 1997)'
_diffrn_ambient_temperature 298(2)
_diffrn_measured_fraction_theta_full 0.997
_diffrn_measured_fraction_theta_max 0.997
_diffrn_measurement_device_type 'Bruker SMART 1K CCD area-detector'
_diffrn_measurement_method \w
_diffrn_radiation_monochromator graphite
_diffrn_radiation_source 'fine-focus sealed tube'
_diffrn_radiation_type MoK\a
_diffrn_radiation_wavelength 0.71073
_diffrn_reflns_av_R_equivalents 0.0406
_diffrn_reflns_av_sigmaI/netI 0.0548
_diffrn_reflns_limit_h_max 12
_diffrn_reflns_limit_h_min -15
_diffrn_reflns_limit_k_max 9
_diffrn_reflns_limit_k_min -7
_diffrn_reflns_limit_l_max 22
_diffrn_reflns_limit_l_min -22
_diffrn_reflns_number 6158
_diffrn_reflns_theta_full 25.00
_diffrn_reflns_theta_max 25.00
_diffrn_reflns_theta_min 1.93
_diffrn_standards_number 0
_exptl_absorpt_coefficient_mu 1.435
_exptl_absorpt_correction_T_max 0.9582
_exptl_absorpt_correction_T_min 0.5976
_exptl_absorpt_correction_type multi-scan
_exptl_absorpt_process_details '(SADABS; Sheldrick, 2000)'
_exptl_crystal_colour purple
_exptl_crystal_density_diffrn 1.615
_exptl_crystal_density_method 'not measured'
_exptl_crystal_description needle
_exptl_crystal_F_000 788
_exptl_crystal_size_max 0.40
_exptl_crystal_size_mid 0.10
_exptl_crystal_size_min 0.03
_refine_diff_density_max 0.502
_refine_diff_density_min -0.443
_refine_ls_extinction_method none
_refine_ls_goodness_of_fit_ref 1.228
_refine_ls_hydrogen_treatment constr
_refine_ls_matrix_type full
_refine_ls_number_parameters 209
_refine_ls_number_reflns 2754
_refine_ls_number_restraints 0
_refine_ls_restrained_S_all 1.228
_refine_ls_R_factor_all 0.0684
_refine_ls_R_factor_gt 0.0599
_refine_ls_shift/su_max 0.002
_refine_ls_shift/su_mean 0.000
_refine_ls_structure_factor_coef Fsqd
_refine_ls_weighting_details 'calc w = 1/[\s^2^(Fo^2^)+(0.0372P)^2^+2.2578P] where P=(Fo^2^+2Fc^2^)/3'
_refine_ls_weighting_scheme calc
_refine_ls_wR_factor_gt 0.1231
_refine_ls_wR_factor_ref 0.1268
_reflns_number_gt 2461
_reflns_number_total 2754
_reflns_threshold_expression I>2\s(I)
_cod_data_source_file ob3003.cif
_cod_data_source_block I
_cod_depositor_comments
;
The following automatic conversions were performed:
'_symmetry_cell_setting' value 'Monoclinic' changed to 'monoclinic'
according to '/home/saulius/struct/CIF-dictionaries/cif_core.dic'
dictionary named 'cif_core.dic' version 2.4.1 from 2010-06-29.

Automatic conversion script
Id: cif_fix_enum 1527 2010-12-29 10:47:43Z saulius 

The following automatic conversions were performed:

'_symmetry_cell_setting' value 'Monoclinic' changed to 'monoclinic'
according to /home/saulius/struct/CIF-dictionaries/cif_core.dic
dictionary named 'cif_core.dic' version 2.4.1 from 2010-06-29.

Automatic conversion script
Id: cif_fix_values 1715 2011-07-08 13:25:40Z adriana 
;
_cod_original_cell_volume 1562.2(9)
_cod_original_sg_symbol_H-M 'P 21/c'
_cod_database_code 2015377
_cod_database_fobs_code 2015377

loop_
_symmetry_equiv_pos_as_xyz
'x, y, z'
'-x, y+1/2, -z+1/2'
'-x, -y, -z'
'x, -y-1/2, z-1/2'

loop_
_atom_site_type_symbol
_atom_site_label
_atom_site_fract_x
_atom_site_fract_y
_atom_site_fract_z
_atom_site_U_iso_or_equiv
_atom_site_adp_type
_atom_site_calc_flag
_atom_site_refinement_flags
_atom_site_occupancy
Cu Cu1 0.08222(5) 0.96255(7) 0.79252(3) 0.02617(19) Uani d . 1
N N1 0.2370(3) 1.0796(5) 0.8176(2) 0.0332(9) Uani d . 1
H H1A 0.2738 1.0130 0.7997 0.040 Uiso calc R 1
H H1B 0.2146 1.1783 0.7875 0.040 Uiso calc R 1
N N2 0.1663(4) 0.9875(5) 0.9145(2) 0.0295(9) Uani d . 1
N N3 -0.0182(3) 0.9284(5) 0.6649(2) 0.0283(9) Uani d . 1
N N4 -0.0842(3) 0.8626(5) 0.5303(2) 0.0306(9) Uani d . 1
H H4 -0.0829 0.8233 0.4882 0.037 Uiso calc R 1
C C1 0.3278(4) 1.1141(6) 0.9125(3) 0.0347(11) Uani d . 1
H H1C 0.3398 1.2363 0.9219 0.042 Uiso calc R 1
H H1D 0.4089 1.0635 0.9339 0.042 Uiso calc R 1
C C2 0.2826(4) 1.0430(6) 0.9642(3) 0.0320(10) Uani d . 1
C C3 0.1083(4) 0.9057(6) 0.9514(3) 0.0332(11) Uani d . 1
H H3A 0.0986 0.9869 0.9859 0.040 Uiso calc R 1
H H3B 0.1609 0.8124 0.9895 0.040 Uiso calc R 1
C C4 -0.0198(4) 0.8391(6) 0.8762(3) 0.0308(10) Uani d . 1
C C5 0.1361(4) 0.7816(7) 0.6481(3) 0.0416(13) Uani d . 1
H H5A 0.1833 0.8596 0.6384 0.062 Uiso calc R 1
H H5B 0.1228 0.6773 0.6170 0.062 Uiso calc R 1
H H5C 0.1826 0.7582 0.7098 0.062 Uiso calc R 1
C C6 0.0125(4) 0.8582(6) 0.6157(3) 0.0281(10) Uani d . 1
C C7 -0.1860(4) 0.9405(5) 0.5206(3) 0.0281(10) Uani d . 1
C C8 -0.1437(4) 0.9847(5) 0.6059(3) 0.0265(10) Uani d . 1
C C9 -0.2236(5) 1.0672(6) 0.6206(3) 0.0330(11) Uani d . 1
H H9 -0.1973 1.0945 0.6771 0.040 Uiso calc R 1
C C10 -0.3431(5) 1.1068(6) 0.5481(3) 0.0387(12) Uani d . 1
H H10 -0.3980 1.1637 0.5560 0.046 Uiso calc R 1
C C11 -0.3848(5) 1.0640(7) 0.4628(3) 0.0439(13) Uani d . 1
H H11 -0.4665 1.0930 0.4155 0.053 Uiso calc R 1
C C12 -0.3074(5) 0.9804(6) 0.4477(3) 0.0402(12) Uani d . 1
H H12 -0.3349 0.9516 0.3911 0.048 Uiso calc R 1
O O1 0.3546(3) 1.0411(5) 1.0458(2) 0.0483(9) Uani d . 1
O O2 -0.0505(3) 0.8550(4) 0.79906(19) 0.0340(8) Uani d . 1
O O3 -0.0908(3) 0.7732(5) 0.8918(2) 0.0433(9) Uani d . 1
O O4 0.4209(4) 0.6322(5) 0.6971(3) 0.0632(11) Uani d . 1
H H41 0.3816 0.5922 0.6454 0.095 Uiso d R 1
H H42 0.4995 0.6106 0.7256 0.095 Uiso d R 1
O O5 0.4109(3) 0.8257(5) 0.8262(2) 0.0598(11) Uani d . 1
H H51 0.4882 0.8457 0.8672 0.090 Uiso d R 1
H H52 0.4057 0.7806 0.7831 0.090 Uiso d R 1
O O6 0.3595(4) 0.3170(6) 0.7410(3) 0.0764(14) Uani d . 1
H H61 0.2796 0.3109 0.7038 0.115 Uiso d R 1
H H62 0.3851 0.4132 0.7339 0.115 Uiso d R 1

loop_
_atom_site_aniso_label
_atom_site_aniso_U_11
_atom_site_aniso_U_22
_atom_site_aniso_U_33
_atom_site_aniso_U_12
_atom_site_aniso_U_13
_atom_site_aniso_U_23
Cu1 0.0256(3) 0.0332(3) 0.0188(3) -0.0024(2) 0.0126(2) -0.0011(2)
N1 0.031(2) 0.037(2) 0.033(2) -0.0042(17) 0.0193(19) 0.0051(17)
N2 0.033(2) 0.030(2) 0.023(2) -0.0035(17) 0.0154(18) -0.0033(16)
N3 0.030(2) 0.033(2) 0.024(2) -0.0032(16) 0.0176(18) -0.0001(16)
N4 0.038(2) 0.038(2) 0.022(2) -0.0027(18) 0.0213(19) -0.0060(17)
C1 0.028(2) 0.036(3) 0.032(3) -0.003(2) 0.014(2) -0.005(2)
C2 0.034(3) 0.026(2) 0.025(3) 0.002(2) 0.011(2) -0.002(2)
C3 0.037(3) 0.039(3) 0.024(2) 0.000(2) 0.018(2) -0.001(2)
C4 0.036(3) 0.031(3) 0.025(2) 0.004(2) 0.018(2) 0.007(2)
C5 0.033(3) 0.061(4) 0.030(3) 0.008(2) 0.018(2) -0.001(2)
C6 0.027(2) 0.036(3) 0.024(2) -0.004(2) 0.016(2) -0.001(2)
C7 0.034(2) 0.026(2) 0.027(2) -0.0035(19) 0.019(2) -0.0019(19)
C8 0.028(2) 0.025(2) 0.024(2) -0.0101(18) 0.014(2) -0.0041(18)
C9 0.040(3) 0.030(3) 0.033(3) -0.001(2) 0.023(2) -0.003(2)
C10 0.036(3) 0.038(3) 0.045(3) 0.005(2) 0.025(3) 0.003(2)
C11 0.029(3) 0.054(3) 0.035(3) -0.004(2) 0.011(2) 0.005(2)
C12 0.036(3) 0.048(3) 0.023(3) -0.005(2) 0.009(2) 0.001(2)
O1 0.044(2) 0.059(2) 0.0205(19) -0.0082(18) 0.0067(17) -0.0001(17)
O2 0.0309(17) 0.050(2) 0.0202(16) -0.0085(15) 0.0144(15) 0.0001(15)
O3 0.0381(19) 0.066(3) 0.0300(19) -0.0058(18) 0.0225(17) 0.0100(17)
O4 0.067(3) 0.072(3) 0.058(3) 0.002(2) 0.041(2) -0.006(2)
O5 0.037(2) 0.086(3) 0.052(3) -0.003(2) 0.024(2) -0.020(2)
O6 0.052(3) 0.092(4) 0.066(3) 0.001(2) 0.024(2) 0.027(3)

loop_
_atom_type_symbol
_atom_type_description
_atom_type_scat_dispersion_real
_atom_type_scat_dispersion_imag
_atom_type_scat_source
C C 0.0033 0.0016 'International Tables Vol C Tables 4.2.6.8 and 6.1.1.4'
H H 0.0000 0.0000 'International Tables Vol C Tables 4.2.6.8 and 6.1.1.4'
N N 0.0061 0.0033 'International Tables Vol C Tables 4.2.6.8 and 6.1.1.4'
O O 0.0106 0.0060 'International Tables Vol C Tables 4.2.6.8 and 6.1.1.4'
Cu Cu 0.3201 1.2651 'International Tables Vol C Tables 4.2.6.8 and 6.1.1.4'

loop_
_geom_angle_atom_site_label_1
_geom_angle_atom_site_label_2
_geom_angle_atom_site_label_3
_geom_angle
_geom_angle_publ_flag
N2 Cu1 N3 174.91(15) y
N2 Cu1 O2 82.62(14) y
N3 Cu1 O2 92.31(13) y
N2 Cu1 N1 83.35(16) y
N3 Cu1 N1 101.72(15) y
O2 Cu1 N1 165.96(14) y
C1 N1 Cu1 110.3(3) ?
C1 N1 H1A 109.6 ?
Cu1 N1 H1A 109.6 ?
C1 N1 H1B 109.6 ?
Cu1 N1 H1B 109.6 ?
H1A N1 H1B 108.1 ?
C2 N2 C3 121.6(4) ?
C2 N2 Cu1 120.3(3) ?
C3 N2 Cu1 116.5(3) ?
C6 N3 C8 105.8(4) ?
C6 N3 Cu1 130.7(3) ?
C8 N3 Cu1 123.5(3) ?
C6 N4 C7 108.9(4) ?
C6 N4 H4 125.5 ?
C7 N4 H4 125.5 ?
N1 C1 C2 111.9(4) ?
N1 C1 H1C 109.2 ?
C2 C1 H1C 109.2 ?
N1 C1 H1D 109.2 ?
C2 C1 H1D 109.2 ?
H1C C1 H1D 107.9 ?
O1 C2 N2 126.5(5) ?
O1 C2 C1 120.2(4) ?
N2 C2 C1 113.3(4) ?
N2 C3 C4 107.9(4) ?
N2 C3 H3A 110.1 ?
C4 C3 H3A 110.1 ?
N2 C3 H3B 110.1 ?
C4 C3 H3B 110.1 ?
H3A C3 H3B 108.4 ?
O3 C4 O2 122.7(4) ?
O3 C4 C3 119.5(4) ?
O2 C4 C3 117.9(4) ?
C6 C5 H5A 109.5 ?
C6 C5 H5B 109.5 ?
H5A C5 H5B 109.5 ?
C6 C5 H5C 109.5 ?
H5A C5 H5C 109.5 ?
H5B C5 H5C 109.5 ?
N3 C6 N4 111.6(4) ?
N3 C6 C5 126.1(4) ?
N4 C6 C5 122.3(4) ?
N4 C7 C12 133.1(4) ?
N4 C7 C8 105.2(4) ?
C12 C7 C8 121.7(4) ?
C9 C8 C7 120.6(4) ?
C9 C8 N3 130.9(4) ?
C7 C8 N3 108.5(4) ?
C10 C9 C8 117.1(4) ?
C10 C9 H9 121.4 ?
C8 C9 H9 121.4 ?
C9 C10 C11 122.1(5) ?
C9 C10 H10 119.0 ?
C11 C10 H10 119.0 ?
C12 C11 C10 121.2(5) ?
C12 C11 H11 119.4 ?
C10 C11 H11 119.4 ?
C11 C12 C7 117.2(5) ?
C11 C12 H12 121.4 ?
C7 C12 H12 121.4 ?
C4 O2 Cu1 114.5(3) ?
H41 O4 H42 109.7 ?
H51 O5 H52 109.2 ?
H61 O6 H62 108.7 ?

loop_
_geom_bond_atom_site_label_1
_geom_bond_atom_site_label_2
_geom_bond_distance
_geom_bond_publ_flag
Cu1 N2 1.884(4) y
Cu1 N3 1.964(4) y
Cu1 O2 1.999(3) y
Cu1 N1 2.011(4) y
N1 C1 1.476(6) ?
N1 H1A 0.9000 ?
N1 H1B 0.9000 ?
N2 C2 1.305(6) ?
N2 C3 1.449(6) ?
N3 C6 1.328(5) ?
N3 C8 1.404(6) ?
N4 C6 1.338(5) ?
N4 C7 1.377(6) ?
N4 H4 0.8600 ?
C1 C2 1.513(6) ?
C1 H1C 0.9700 ?
C1 H1D 0.9700 ?
C2 O1 1.243(5) ?
C3 C4 1.513(6) ?
C3 H3A 0.9700 ?
C3 H3B 0.9700 ?
C4 O3 1.241(5) ?
C4 O2 1.265(5) ?
C5 C6 1.480(6) ?
C5 H5A 0.9600 ?
C5 H5B 0.9600 ?
C5 H5C 0.9600 ?
C7 C12 1.391(7) ?
C7 C8 1.400(6) ?
C8 C9 1.391(6) ?
C9 C10 1.374(7) ?
C9 H9 0.9300 ?
C10 C11 1.401(7) ?
C10 H10 0.9300 ?
C11 C12 1.370(7) ?
C11 H11 0.9300 ?
C12 H12 0.9300 ?
O4 H41 0.8493 ?
O4 H42 0.8511 ?
O5 H51 0.8506 ?
O5 H52 0.8505 ?
O6 H61 0.8502 ?
O6 H62 0.8672 ?

loop_
_geom_hbond_atom_site_label_D
_geom_hbond_atom_site_label_H
_geom_hbond_atom_site_label_A
_geom_hbond_site_symmetry_A
_geom_hbond_distance_DH
_geom_hbond_distance_HA
_geom_hbond_distance_DA
_geom_hbond_angle_DHA
_geom_hbond_publ_flag
O6 H62 O4 . 0.87 2.01 2.867(6) 170.9 y
O6 H61 O3 2_546 0.85 2.05 2.892(5) 173.6 y
O5 H52 O4 . 0.85 2.10 2.934(5) 167.7 y
O5 H51 O1 3_677 0.85 1.93 2.756(5) 163.1 y
O4 H42 O6 2_656 0.85 2.25 2.787(6) 121.4 y
O4 H41 O1 4_575 0.85 1.99 2.796(5) 158.0 y
N4 H4 O3 4_575 0.86 1.91 2.773(5) 175.9 y
N1 H1B O2 2_556 0.90 2.25 3.021(5) 143.5 y
N1 H1A O5 . 0.90 2.14 2.956(5) 150.7 y
C1 H1C Cg1 2_556 0.97 2.77 3.604(6) 144 y
C3 H3B Cg1 2_546 0.97 2.81 3.547(6) 133 y

loop_
_geom_torsion_atom_site_label_1
_geom_torsion_atom_site_label_2
_geom_torsion_atom_site_label_3
_geom_torsion_atom_site_label_4
_geom_torsion
N2 Cu1 N1 C1 1.6(3)
N3 Cu1 N1 C1 -178.9(3)
O2 Cu1 N1 C1 3.8(8)
O2 Cu1 N2 C2 172.9(4)
N1 Cu1 N2 C2 -7.6(4)
O2 Cu1 N2 C3 7.2(3)
N1 Cu1 N2 C3 -173.4(3)
O2 Cu1 N3 C6 -128.7(4)
N1 Cu1 N3 C6 51.9(4)
O2 Cu1 N3 C8 53.7(3)
N1 Cu1 N3 C8 -125.7(3)
Cu1 N1 C1 C2 3.4(5)
C3 N2 C2 O1 -3.4(7)
Cu1 N2 C2 O1 -168.4(4)
C3 N2 C2 C1 176.3(4)
Cu1 N2 C2 C1 11.3(5)
N1 C1 C2 O1 170.6(4)
N1 C1 C2 N2 -9.1(6)
C2 N2 C3 C4 -173.4(4)
Cu1 N2 C3 C4 -7.9(5)
N2 C3 C4 O3 -175.4(4)
N2 C3 C4 O2 3.9(6)
C8 N3 C6 N4 -1.1(5)
Cu1 N3 C6 N4 -179.0(3)
C8 N3 C6 C5 179.4(4)
Cu1 N3 C6 C5 1.5(7)
C7 N4 C6 N3 0.2(5)
C7 N4 C6 C5 179.7(4)
C6 N4 C7 C12 178.8(5)
C6 N4 C7 C8 0.8(5)
N4 C7 C8 C9 179.8(4)
C12 C7 C8 C9 1.5(7)
N4 C7 C8 N3 -1.4(5)
C12 C7 C8 N3 -179.7(4)
C6 N3 C8 C9 -179.9(5)
Cu1 N3 C8 C9 -1.8(6)
C6 N3 C8 C7 1.5(5)
Cu1 N3 C8 C7 179.6(3)
C7 C8 C9 C10 -1.7(6)
N3 C8 C9 C10 179.8(4)
C8 C9 C10 C11 1.1(7)
C9 C10 C11 C12 -0.1(8)
C10 C11 C12 C7 -0.2(7)
N4 C7 C12 C11 -178.3(5)
C8 C7 C12 C11 -0.5(7)
O3 C4 O2 Cu1 -179.2(4)
C3 C4 O2 Cu1 1.6(5)
N2 Cu1 O2 C4 -4.8(3)
N3 Cu1 O2 C4 175.6(3)
N1 Cu1 O2 C4 -7.1(8)
